data_9015762
loop_
_publ_author_name
'Malinovskii, Y. A.'
'Pobedimskaya, E. A.'
'Belov, N. V.'

_publ_section_title
;
 Crystal structure of muirite Ba9(Ca,Ba)(Ca,Ti)4(OH)8[Si8O24](Cl,OH)8
;
_journal_name_full 'Soviet Physics Doklady'
_journal_page_first 163
_journal_page_last 164
_journal_volume 20
_journal_year 1975
_chemical_compound_source 'Big Creek, Fresno County, California, USA'
_chemical_formula_sum 'Ba9.5 Ca3.5 Cl4 H12 O36 Si8 Ti'
_chemical_name_mineral Muirite
_space_group_IT_number 123
_symmetry_space_group_name_Hall '-P 4 2'
_symmetry_space_group_name_H-M 'P 4/m m m'
_cell_angle_alpha 90
_cell_angle_beta 90
_cell_angle_gamma 90
_cell_formula_units_Z 1
_cell_length_a 14.000
_cell_length_b 14.000
_cell_length_c 5.625
_cell_volume 1102.500
_database_code_amcsd 0018352
_exptl_crystal_density_diffrn 3.686
_cod_original_formula_sum 'Ba9.5 Ca3.5 Ti Si8 O36 Cl4 H12'
_cod_database_code 9015762

loop_
_space_group_symop_operation_xyz
x,y,z
-y,-x,z
y,x,-z
y,-x,-z
-y,x,z
x,-y,z
-x,y,-z
x,y,-z
-x,-y,z
y,x,z
-y,-x,-z
-y,x,-z
y,-x,z
-x,y,z
x,-y,-z
-x,-y,-z

loop_
_atom_site_label
_atom_site_fract_x
_atom_site_fract_y
_atom_site_fract_z
_atom_site_occupancy
_atom_site_U_iso_or_equiv
_atom_site_type_symbol
_atom_site_attached_hydrogens
Ba1_1 0.00000 0.00000 0.25500 0.50000 0.00874 Ba 0
Ba2 0.33400 0.00000 0.50000 1.00000 0.01115 Ba 0
Ba3 0.23300 0.23300 0.00000 1.00000 0.01102 Ba 0
Ca1 0.50000 0.50000 0.50000 0.50000 0.01748 Ca 0
Ba1_2 0.50000 0.50000 0.50000 0.50000 0.01748 Ba 0
Ca2 0.50000 0.13600 0.00000 0.75000 0.01001 Ca 0
Ti2 0.50000 0.13600 0.00000 0.25000 0.01001 Ti 0
Si 0.39700 0.23600 0.50000 1.00000 0.01064 Si 0
O1 0.38500 0.17100 0.26700 1.00000 0.02140 O 0
O2 0.32000 0.32000 0.50000 1.00000 0.04914 O 0
O3 0.50000 0.29200 0.50000 1.00000 0.01735 O 0
O-H1 0.22300 0.00000 0.00000 0.50000 0.00798 O 1
Cl1 0.22300 0.00000 0.00000 0.50000 0.00798 Cl 0
O-H2 0.14700 0.14700 0.50000 0.50000 0.00785 O 1
Cl2 0.14700 0.14700 0.50000 0.50000 0.00785 Cl 0
O-H3 0.00000 0.50000 0.25300 1.00000 0.03128 O 1
O-H4 0.40300 0.40300 0.00000 1.00000 0.03597 O 1

loop_
_cod_changelog_entry_id
_cod_changelog_entry_author
_cod_changelog_entry_date
_cod_changelog_entry_text
1
;cod-tools version 3.8.0
Id: cif_guess_AMCSD_atom_types 9574 2023-05-10 09:00:05Z saulius
;
2023-05-10T18:56:21+03:00
;Derived atom types and hydrogen counts
from atom names that follow the AMCSD naming convention
(Wat == water, O-H == hydroxyl).
;
2
;cod-tools version 3.10.1
Id: cif_fix_AMCSD_atom_labels 10224 2024-08-07 11:09:31Z saulius
;
2024-08-07T19:40:16+03:00
;Changed the following '_atom_site_label' values:
the first duplicated label 'Ba1'  converted to 'Ba1_1'
duplicated label 'Ba1' at index 4 converted to 'Ba1_2'
;

loop_
_cod_related_entry_id
_cod_related_entry_database
_cod_related_entry_code
1 AMCSD 0018352
